data_7010416
loop_
_publ_author_name
'Lorber, Christian'
'Donnadieu, Bruno'
'Choukroun, Robert'

_publ_section_title
;
 Synthesis and X-ray characterization of a monomeric Cp-free
 d1-imido--vanadium(IV) complex
;
_journal_issue 24
_journal_name_full 'Journal of the Chemical Society, Dalton Transactions'
_journal_page_first 4497
_journal_paper_doi 10.1039/b008761k
_journal_year 2000
_chemical_formula_sum 'C16 H31 Cl2 N3 V'
_chemical_formula_weight 387.28
_space_group_IT_number 14
_symmetry_cell_setting monoclinic
_symmetry_space_group_name_Hall '-P 2yn'
_symmetry_space_group_name_H-M 'P 1 21/n 1'
_atom_sites_solution_hydrogens geom
_atom_sites_solution_primary direct
_atom_sites_solution_secondary difmap
_audit_creation_method SHELXL-97
_cell_angle_alpha 90.00
_cell_angle_beta 103.099(14)
_cell_angle_gamma 90.00
_cell_formula_units_Z 4
_cell_length_a 10.6595(13)
_cell_length_b 9.7366(10)
_cell_length_c 20.783(2)
_cell_measurement_reflns_used 5000
_cell_measurement_temperature 160(2)
_cell_measurement_theta_max 24.2
_cell_measurement_theta_min 1.45
_cell_volume 2100.9(4)
_diffrn_ambient_temperature 160(2)
_diffrn_detector_area_resol_mean '(1.45 - 24.2)'
_diffrn_measured_fraction_theta_full 0.995
_diffrn_measured_fraction_theta_max 0.995
_diffrn_measurement_device_type 'Stoe and Cie (1996) IPDS Manual. Version 2.75. Stoe and Cie, Darmstadt, Germany'
_diffrn_measurement_method 'rotation en ?'
_diffrn_radiation_monochromator graphite
_diffrn_radiation_source 'fine-focus sealed tube'
_diffrn_radiation_type MoK\?
_diffrn_radiation_wavelength 0.71073
_diffrn_reflns_av_R_equivalents 0.1369
_diffrn_reflns_av_sigmaI/netI 0.0807
_diffrn_reflns_limit_h_max 11
_diffrn_reflns_limit_h_min -11
_diffrn_reflns_limit_k_max 10
_diffrn_reflns_limit_k_min -10
_diffrn_reflns_limit_l_max 23
_diffrn_reflns_limit_l_min -22
_diffrn_reflns_number 11827
_diffrn_reflns_theta_full 23.26
_diffrn_reflns_theta_max 23.26
_diffrn_reflns_theta_min 2.32
_diffrn_standards_number 200
_exptl_absorpt_coefficient_mu 0.727
_exptl_absorpt_correction_type none
_exptl_crystal_density_diffrn 1.224
_exptl_crystal_density_meas ?
_exptl_crystal_density_method 'not measured'
_exptl_crystal_description parallelepiped_exptl_crystal_colour
_exptl_crystal_F_000 820
_exptl_crystal_size_max 0.40mm
_exptl_crystal_size_mid 0.35mm
_exptl_crystal_size_min 0.20mm
_refine_diff_density_max 0.731
_refine_diff_density_min -0.484
_refine_diff_density_rms 0.113
_refine_ls_extinction_method none
_refine_ls_goodness_of_fit_ref 1.061
_refine_ls_hydrogen_treatment mixed
_refine_ls_matrix_type full
_refine_ls_number_parameters 213
_refine_ls_number_reflns 2995
_refine_ls_number_restraints 1
_refine_ls_restrained_S_all 1.060
_refine_ls_R_factor_all 0.1117
_refine_ls_R_factor_gt 0.0912
_refine_ls_shift/su_max 0.012
_refine_ls_shift/su_mean 0.001
_refine_ls_structure_factor_coef Fsqd
_refine_ls_weighting_details 'calc w=1/[\s^2^(Fo^2^)+(0.0964P)^2^+3.1224P] where P=(Fo^2^+2Fc^2^)/3'
_refine_ls_weighting_scheme calc
_refine_ls_wR_factor_gt 0.1504
_refine_ls_wR_factor_ref 0.1690
_reflns_number_gt 2357
_reflns_number_total 2995
_reflns_threshold_expression >2sigma(I)
_cod_data_source_file b008761k.txt
_cod_data_source_block 1
_cod_depositor_comments
;
The following automatic conversions were performed:
'_symmetry_cell_setting' value 'MONOCLINIC' changed to 'monoclinic'
according to '/home/adriana/struct/CIF-dictionaries/cif_core.dic'
dictionary named 'cif_core.dic' version 2.4.1 from 2010-06-29.

Automatic conversion script
Id: cif_fix_enum 1555 2011-01-17 13:19:09Z saulius 

The following automatic conversions were performed:

'_cell_measurement_temperature' value '160(2)K' was changed to
'160(2)' - the value should be numeric and without a unit
designator.

'_diffrn_ambient_temperature' value '160(2)K' was
changed to '160(2)' - the value should be numeric and without a unit
designator.

Automatic conversion script
Id: cif_fix_values 1569 2011-02-09 13:29:24Z adriana 

The following automatic conversions were performed:

'_exptl_crystal_density_meas' value 'none' was changed to '?' - the
value is perceived as not measured.

Automatic conversion script
Id: cif_fix_values 3008 2015-01-20 13:52:24Z robertas 
;
_cod_original_sg_symbol_H-M 'P 21/n '
_cod_database_code 7010416

loop_
_symmetry_equiv_pos_as_xyz
'x, y, z'
'-x+1/2, y+1/2, -z+1/2'
'-x, -y, -z'
'x-1/2, -y-1/2, z-1/2'

loop_
_atom_site_label
_atom_site_type_symbol
_atom_site_fract_x
_atom_site_fract_y
_atom_site_fract_z
_atom_site_U_iso_or_equiv
_atom_site_adp_type
_atom_site_occupancy
_atom_site_symmetry_multiplicity
_atom_site_calc_flag
_atom_site_refinement_flags
_atom_site_disorder_assembly
_atom_site_disorder_group
V1 V 0.17864(7) 0.20604(8) 0.12286(3) 0.0224(3) Uani 1 1 d . . .
Cl1 Cl -0.00728(12) 0.22163(14) 0.03977(5) 0.0413(4) Uani 1 1 d . . .
Cl2 Cl 0.22830(13) 0.17203(13) 0.23664(5) 0.0395(4) Uani 1 1 d . . .
N1 N 0.3097(3) 0.2404(4) 0.09571(16) 0.0233(8) Uani 1 1 d . . .
N2 N 0.1758(4) 0.0018(5) 0.1095(2) 0.0385(10) Uani 1 1 d D . .
H2 H 0.152(5) 0.000(6) 0.071(2) 0.046 Uiso 1 1 d D . .
N3 N 0.1401(4) 0.4146(4) 0.14855(19) 0.0350(10) Uani 1 1 d D . .
H3 H 0.201(5) 0.425(6) 0.178(2) 0.042 Uiso 1 1 d D . .
C1 C 0.4175(4) 0.2671(4) 0.07147(19) 0.0238(10) Uani 1 1 d . . .
C2 C 0.4148(5) 0.2395(5) 0.0043(2) 0.0282(11) Uani 1 1 d . . .
C3 C 0.5245(5) 0.2718(6) -0.0184(2) 0.0374(12) Uani 1 1 d . . .
H3 H 0.5241 0.2579 -0.0637 0.045 Uiso 1 1 calc R . .
C4 C 0.6331(5) 0.3231(6) 0.0231(2) 0.0465(14) Uani 1 1 d . . .
H4 H 0.7066 0.3430 0.0061 0.056 Uiso 1 1 calc R . .
C5 C 0.6375(5) 0.3462(6) 0.0885(2) 0.0405(13) Uani 1 1 d . . .
H5 H 0.7138 0.3812 0.1165 0.049 Uiso 1 1 calc R . .
C6 C 0.5296(5) 0.3184(5) 0.1142(2) 0.0322(11) Uani 1 1 d . . .
C7 C 0.2940(5) 0.1855(5) -0.0418(2) 0.0310(11) Uani 1 1 d . . .
H7 H 0.2407 0.1403 -0.0139 0.037 Uiso 1 1 calc R . .
C8 C 0.3236(6) 0.0765(7) -0.0900(3) 0.0570(16) Uani 1 1 d . . .
H8A H 0.3805 0.0063 -0.0652 0.085 Uiso 1 1 calc R . .
H8B H 0.3660 0.1204 -0.1218 0.085 Uiso 1 1 calc R . .
H8C H 0.2431 0.0337 -0.1136 0.085 Uiso 1 1 calc R . .
C9 C 0.2163(5) 0.3050(6) -0.0773(3) 0.0448(13) Uani 1 1 d . . .
H9A H 0.1394 0.2700 -0.1080 0.067 Uiso 1 1 calc R . .
H9B H 0.2691 0.3568 -0.1018 0.067 Uiso 1 1 calc R . .
H9C H 0.1905 0.3654 -0.0448 0.067 Uiso 1 1 calc R . .
C10 C 0.5344(5) 0.3438(7) 0.1866(2) 0.0474(15) Uani 1 1 d . . .
H10 H 0.4443 0.3364 0.1928 0.057 Uiso 1 1 calc R . .
C11 C 0.5835(10) 0.4856(9) 0.2093(3) 0.094(3) Uani 1 1 d . . .
H11A H 0.5761 0.4998 0.2550 0.141 Uiso 1 1 calc R . .
H11B H 0.5322 0.5549 0.1808 0.141 Uiso 1 1 calc R . .
H11C H 0.6740 0.4938 0.2069 0.141 Uiso 1 1 calc R . .
C12 C 0.6123(12) 0.2343(11) 0.2280(3) 0.119(4) Uani 1 1 d . . .
H12A H 0.5787 0.1438 0.2121 0.179 Uiso 1 1 calc R . .
H12B H 0.6070 0.2458 0.2741 0.179 Uiso 1 1 calc R . .
H12C H 0.7024 0.2418 0.2248 0.179 Uiso 1 1 calc R . .
C21 C 0.0750(5) -0.0730(6) 0.1321(2) 0.0415(12) Uani 1 1 d . . .
H21A H 0.0071 -0.0090 0.1372 0.062 Uiso 1 1 calc R . .
H21B H 0.1119 -0.1169 0.1746 0.062 Uiso 1 1 calc R . .
H21C H 0.0385 -0.1435 0.0995 0.062 Uiso 1 1 calc R . .
C22 C 0.2865(6) -0.0783(6) 0.1096(4) 0.0617(18) Uani 1 1 d . . .
H22A H 0.3446 -0.0272 0.0879 0.093 Uiso 1 1 calc R . .
H22B H 0.2608 -0.1643 0.0857 0.093 Uiso 1 1 calc R . .
H22C H 0.3307 -0.0989 0.1552 0.093 Uiso 1 1 calc R . .
C31 C 0.0194(5) 0.4342(7) 0.1702(3) 0.0529(15) Uani 1 1 d . . .
H31A H 0.0181 0.3730 0.2075 0.079 Uiso 1 1 calc R . .
H31B H -0.0538 0.4130 0.1337 0.079 Uiso 1 1 calc R . .
H31C H 0.0133 0.5298 0.1840 0.079 Uiso 1 1 calc R . .
C32 C 0.1557(6) 0.5191(6) 0.0998(2) 0.0512(15) Uani 1 1 d . . .
H32A H 0.2395 0.5071 0.0886 0.077 Uiso 1 1 calc R . .
H32B H 0.1510 0.6108 0.1186 0.077 Uiso 1 1 calc R . .
H32C H 0.0869 0.5089 0.0599 0.077 Uiso 1 1 calc R . .

loop_
_atom_site_aniso_label
_atom_site_aniso_U_11
_atom_site_aniso_U_22
_atom_site_aniso_U_33
_atom_site_aniso_U_23
_atom_site_aniso_U_13
_atom_site_aniso_U_12
V1 0.0186(4) 0.0270(5) 0.0221(4) -0.0027(3) 0.0052(3) -0.0044(3)
Cl1 0.0301(7) 0.0496(8) 0.0378(6) -0.0002(5) -0.0055(5) 0.0014(6)
Cl2 0.0485(8) 0.0422(8) 0.0265(6) 0.0081(5) 0.0059(5) -0.0004(6)
N1 0.021(2) 0.023(2) 0.0258(17) 0.0009(14) 0.0060(15) -0.0036(16)
N2 0.038(2) 0.038(3) 0.045(2) 0.012(2) 0.020(2) 0.005(2)
N3 0.034(2) 0.028(2) 0.040(2) 0.0017(18) 0.0019(17) 0.003(2)
C1 0.023(2) 0.022(2) 0.027(2) 0.0014(17) 0.0063(18) -0.0013(19)
C2 0.028(3) 0.032(3) 0.025(2) 0.0005(18) 0.0064(18) -0.003(2)
C3 0.034(3) 0.050(3) 0.030(2) 0.000(2) 0.012(2) -0.006(3)
C4 0.037(3) 0.063(4) 0.045(3) 0.002(3) 0.021(2) -0.011(3)
C5 0.027(3) 0.058(4) 0.038(3) -0.001(2) 0.009(2) -0.014(3)
C6 0.028(3) 0.041(3) 0.026(2) 0.001(2) 0.0034(18) -0.010(2)
C7 0.031(3) 0.034(3) 0.027(2) -0.0007(19) 0.0048(19) -0.003(2)
C8 0.055(4) 0.061(4) 0.054(3) -0.029(3) 0.010(3) -0.002(3)
C9 0.037(3) 0.043(3) 0.047(3) 0.006(2) -0.006(2) -0.002(3)
C10 0.033(3) 0.081(4) 0.028(2) -0.004(3) 0.006(2) -0.030(3)
C11 0.141(8) 0.098(6) 0.053(4) -0.034(4) 0.046(4) -0.050(6)
C12 0.173(11) 0.137(9) 0.043(4) 0.038(5) 0.015(5) 0.036(8)
C21 0.039(3) 0.042(3) 0.045(3) -0.001(2) 0.014(2) -0.008(3)
C22 0.049(4) 0.029(3) 0.115(5) -0.004(3) 0.036(4) 0.005(3)
C31 0.042(3) 0.052(4) 0.066(3) -0.010(3) 0.013(3) 0.012(3)
C32 0.079(4) 0.030(3) 0.042(3) 0.005(2) 0.008(3) 0.000(3)

loop_
_atom_type_symbol
_atom_type_description
_atom_type_scat_dispersion_real
_atom_type_scat_dispersion_imag
_atom_type_scat_source
C C 0.0033 0.0016 'International Tables Vol C Tables 4.2.6.8 and 6.1.1.4'
H H 0.0000 0.0000 'International Tables Vol C Tables 4.2.6.8 and 6.1.1.4'
N N 0.0061 0.0033 'International Tables Vol C Tables 4.2.6.8 and 6.1.1.4'
Cl Cl 0.1484 0.1585 'International Tables Vol C Tables 4.2.6.8 and 6.1.1.4'
V V 0.3005 0.5294 'International Tables Vol C Tables 4.2.6.8 and 6.1.1.4'

loop_
_geom_angle_atom_site_label_1
_geom_angle_atom_site_label_2
_geom_angle_atom_site_label_3
_geom_angle
_geom_angle_site_symmetry_1
_geom_angle_site_symmetry_3
_geom_angle_publ_flag
N1 V1 N2 98.08(17) . . ?
N1 V1 N3 96.71(17) . . ?
N2 V1 N3 165.16(16) . . ?
N1 V1 Cl1 112.20(13) . . ?
N2 V1 Cl1 88.73(14) . . ?
N3 V1 Cl1 86.80(12) . . ?
N1 V1 Cl2 111.10(13) . . ?
N2 V1 Cl2 89.59(12) . . ?
N3 V1 Cl2 83.96(11) . . ?
Cl1 V1 Cl2 136.47(5) . . ?
C1 N1 V1 178.4(3) . . ?
C22 N2 C21 113.5(4) . . ?
C22 N2 V1 124.0(4) . . ?
C21 N2 V1 116.0(3) . . ?
C31 N3 C32 111.4(4) . . ?
C31 N3 V1 115.3(3) . . ?
C32 N3 V1 115.0(3) . . ?
N1 C1 C6 119.6(4) . . ?
N1 C1 C2 119.5(4) . . ?
C6 C1 C2 121.0(4) . . ?
C3 C2 C1 117.4(4) . . ?
C3 C2 C7 121.6(4) . . ?
C1 C2 C7 120.9(4) . . ?
C4 C3 C2 121.6(4) . . ?
C5 C4 C3 121.2(4) . . ?
C4 C5 C6 120.1(5) . . ?
C5 C6 C1 118.7(4) . . ?
C5 C6 C10 120.1(4) . . ?
C1 C6 C10 121.2(4) . . ?
C2 C7 C9 109.4(4) . . ?
C2 C7 C8 112.4(4) . . ?
C9 C7 C8 112.4(4) . . ?
C12 C10 C6 110.2(6) . . ?
C12 C10 C11 111.2(7) . . ?
C6 C10 C11 113.0(4) . . ?

loop_
_geom_bond_atom_site_label_1
_geom_bond_atom_site_label_2
_geom_bond_distance
_geom_bond_site_symmetry_2
_geom_bond_publ_flag
V1 N1 1.656(3) . ?
V1 N2 2.007(5) . ?
V1 N3 2.162(4) . ?
V1 Cl1 2.3199(14) . ?
V1 Cl2 2.3268(12) . ?
N1 C1 1.380(5) . ?
N2 C22 1.414(7) . ?
N2 C21 1.460(6) . ?
N3 C31 1.469(7) . ?
N3 C32 1.471(7) . ?
C1 C6 1.409(7) . ?
C1 C2 1.415(6) . ?
C2 C3 1.392(7) . ?
C2 C7 1.514(7) . ?
C3 C4 1.372(8) . ?
C4 C5 1.367(7) . ?
C5 C6 1.401(7) . ?
C6 C10 1.513(6) . ?
C7 C9 1.519(7) . ?
C7 C8 1.540(7) . ?
C10 C12 1.497(11) . ?
C10 C11 1.514(9) . ?
